data_1513857
loop_
_publ_author_name
'Chen, Yong'
'Cheng, Gang'
'Li, Kai'
'Shelar, Deepak P.'
'Lu, Wei'
'Che, Chi-Ming'

_publ_section_title
;
 Phosphorescent polymeric nanomaterials with metallophilic d10&#x22EF;d10
 interactions self-assembled from [Au(NHC)2]+ and [M(CN)2]&#x2212;
;
_journal_issue 4
_journal_name_full 'Chemical Science'
_journal_page_first 1348
_journal_paper_doi 10.1039/c3sc52989d
_journal_volume 5
_journal_year 2014
_chemical_formula_sum 'C12 H16 Au2 N6'
_chemical_formula_weight 638.24
_chemical_name_systematic
; 
 ? 
;
_space_group_IT_number 12
_symmetry_space_group_name_Hall '-C 2y'
_symmetry_space_group_name_H-M 'C 1 2/m 1'
_atom_sites_solution_hydrogens geom
_atom_sites_solution_primary direct
_atom_sites_solution_secondary difmap
_audit_creation_method SHELXL-97
_cell_angle_alpha 90.00
_cell_angle_beta 108.223(7)
_cell_angle_gamma 90.00
_cell_formula_units_Z 2
_cell_length_a 15.634(2)
_cell_length_b 6.3008(7)
_cell_length_c 8.0648(10)
_cell_measurement_temperature 100(2)
_cell_volume 754.59(16)
_computing_structure_refinement 'SHELXL-97 (Sheldrick, 1997)'
_computing_structure_solution 'SHELXS-97 (Sheldrick, 1990)'
_diffrn_ambient_temperature 100(2)
_diffrn_measured_fraction_theta_full 0.951
_diffrn_measured_fraction_theta_max 0.951
_diffrn_radiation_monochromator graphite
_diffrn_radiation_source 'fine-focus sealed tube'
_diffrn_radiation_type CuK\a
_diffrn_radiation_wavelength 1.54178
_diffrn_reflns_av_R_equivalents 0.0922
_diffrn_reflns_av_sigmaI/netI 0.0675
_diffrn_reflns_limit_h_max 17
_diffrn_reflns_limit_h_min -18
_diffrn_reflns_limit_k_max 4
_diffrn_reflns_limit_k_min -7
_diffrn_reflns_limit_l_max 9
_diffrn_reflns_limit_l_min -9
_diffrn_reflns_number 3555
_diffrn_reflns_theta_full 63.00
_diffrn_reflns_theta_max 63.00
_diffrn_reflns_theta_min 5.78
_exptl_absorpt_coefficient_mu 36.028
_exptl_crystal_density_diffrn 2.809
_exptl_crystal_density_method 'not measured'
_exptl_crystal_F_000 576
_refine_diff_density_max 3.678
_refine_diff_density_min -3.688
_refine_diff_density_rms 0.441
_refine_ls_extinction_method none
_refine_ls_goodness_of_fit_ref 1.063
_refine_ls_hydrogen_treatment constr
_refine_ls_matrix_type full
_refine_ls_number_parameters 47
_refine_ls_number_reflns 642
_refine_ls_number_restraints 40
_refine_ls_restrained_S_all 1.029
_refine_ls_R_factor_all 0.0505
_refine_ls_R_factor_gt 0.0484
_refine_ls_shift/su_max 0.000
_refine_ls_shift/su_mean 0.000
_refine_ls_structure_factor_coef Fsqd
_refine_ls_weighting_details 'calc w=1/[\s^2^(Fo^2^)+(0.0900P)^2^+2.9577P] where P=(Fo^2^+2Fc^2^)/3'
_refine_ls_weighting_scheme calc
_refine_ls_wR_factor_gt 0.1325
_refine_ls_wR_factor_ref 0.1359
_reflns_number_gt 599
_reflns_number_total 642
_reflns_threshold_expression >2sigma(I)
_cod_data_source_file c3sc52989d.txt
_cod_data_source_block cheny39b
_cod_original_cell_volume 754.57(16)
_cod_original_sg_symbol_H-M 'C 2/m'
_cod_database_code 1513857

loop_
_symmetry_equiv_pos_as_xyz
'x, y, z'
'-x, y, -z'
'x+1/2, y+1/2, z'
'-x+1/2, y+1/2, -z'
'-x, -y, -z'
'x, -y, z'
'-x+1/2, -y+1/2, -z'
'x+1/2, -y+1/2, z'

loop_
_atom_site_label
_atom_site_type_symbol
_atom_site_fract_x
_atom_site_fract_y
_atom_site_fract_z
_atom_site_U_iso_or_equiv
_atom_site_adp_type
_atom_site_occupancy
_atom_site_symmetry_multiplicity
_atom_site_calc_flag
_atom_site_refinement_flags
Au1 Au 0.5000 0.5000 0.5000 0.0116(4) Uani 1 4 d S
Au2 Au 0.5000 1.0000 0.5000 0.0176(4) Uani 1 4 d S
N1 N 0.6595(4) 0.5000 0.3584(7) 0.0166(8) Uani 1 2 d SU
N2 N 0.7025(4) 0.5000 0.6382(7) 0.0166(8) Uani 1 2 d SU
C1 C 0.6293(5) 0.5000 0.4983(9) 0.0166(8) Uani 1 2 d SU
C2 C 0.7772(5) 0.5000 0.5823(11) 0.0166(8) Uani 1 2 d SU
H2A H 0.8380 0.5000 0.6556 0.020 Uiso 1 2 calc SR
C3 C 0.7516(5) 0.5000 0.4189(11) 0.0166(8) Uani 1 2 d SU
H3A H 0.7900 0.5000 0.3481 0.020 Uiso 1 2 calc SR
C4 C 0.6021(6) 0.5000 0.1796(9) 0.0284(19) Uani 1 2 d S
H4A H 0.5402 0.5000 0.1763 0.043 Uiso 1 2 d SR
H4B H 0.6140 0.6244 0.1216 0.043 Uiso 1 1 d R
C5 C 0.7011(5) 0.5000 0.8168(8) 0.0234(17) Uani 1 2 d S
H5A H 0.6399 0.5000 0.8180 0.035 Uiso 1 2 d SR
H5B H 0.7313 0.3756 0.8755 0.035 Uiso 1 1 d R
N3 N 0.4115(5) 1.0000 0.0931(9) 0.0342(18) Uani 1 2 d S
C6 C 0.4462(5) 1.0000 0.2413(9) 0.0196(16) Uani 1 2 d S

loop_
_atom_site_aniso_label
_atom_site_aniso_U_11
_atom_site_aniso_U_22
_atom_site_aniso_U_33
_atom_site_aniso_U_23
_atom_site_aniso_U_13
_atom_site_aniso_U_12
Au1 0.0121(6) 0.0149(6) 0.0071(5) 0.000 0.0020(3) 0.000
Au2 0.0148(6) 0.0182(6) 0.0189(6) 0.000 0.0041(4) 0.000
N1 0.0160(16) 0.013(2) 0.0232(16) 0.000 0.0102(12) 0.000
N2 0.0160(16) 0.013(2) 0.0232(16) 0.000 0.0102(12) 0.000
C1 0.0160(16) 0.013(2) 0.0232(16) 0.000 0.0102(12) 0.000
C2 0.0160(16) 0.013(2) 0.0232(16) 0.000 0.0102(12) 0.000
C3 0.0160(16) 0.013(2) 0.0232(16) 0.000 0.0102(12) 0.000
C4 0.041(5) 0.031(5) 0.015(4) 0.000 0.011(3) 0.000
C5 0.026(4) 0.028(5) 0.011(3) 0.000 -0.003(3) 0.000
N3 0.022(4) 0.047(5) 0.031(4) 0.000 0.005(3) 0.000
C6 0.017(4) 0.016(4) 0.027(4) 0.000 0.009(3) 0.000

loop_
_atom_type_symbol
_atom_type_description
_atom_type_scat_dispersion_real
_atom_type_scat_dispersion_imag
_atom_type_scat_source
C C 0.0181 0.0091 'International Tables Vol C Tables 4.2.6.8 and 6.1.1.4'
H H 0.0000 0.0000 'International Tables Vol C Tables 4.2.6.8 and 6.1.1.4'
N N 0.0311 0.0180 'International Tables Vol C Tables 4.2.6.8 and 6.1.1.4'
Au Au -4.4197 7.2980 'International Tables Vol C Tables 4.2.6.8 and 6.1.1.4'

loop_
_geom_angle_atom_site_label_1
_geom_angle_atom_site_label_2
_geom_angle_atom_site_label_3
_geom_angle
_geom_angle_site_symmetry_1
_geom_angle_site_symmetry_3
C1 Au1 C1 180.0 . 5_666
C1 Au1 Au2 90.0 . .
C1 Au1 Au2 90.000(1) 5_666 .
C1 Au1 Au2 90.0 . 1_545
C1 Au1 Au2 90.000(1) 5_666 1_545
Au2 Au1 Au2 180.0 . 1_545
C6 Au2 C6 180.000(1) 5_676 .
C6 Au2 Au1 90.000(1) 5_676 .
C6 Au2 Au1 90.000(1) . .
C6 Au2 Au1 90.000(1) 5_676 1_565
C6 Au2 Au1 90.000(1) . 1_565
Au1 Au2 Au1 180.0 . 1_565
C1 N1 C3 107.8(6) . .
C1 N1 C4 124.4(6) . .
C3 N1 C4 127.8(6) . .
C1 N2 C2 108.4(6) . .
C1 N2 C5 124.4(6) . .
C2 N2 C5 127.2(6) . .
N2 C1 N1 106.0(6) . .
N2 C1 Au1 126.1(5) . .
N1 C1 Au1 127.9(5) . .
C3 C2 N2 108.7(6) . .
C3 C2 H2A 125.7 . .
N2 C2 H2A 125.7 . .
C2 C3 N1 109.2(7) . .
C2 C3 H3A 125.4 . .
N1 C3 H3A 125.4 . .
N1 C4 H4A 109.5 . .
N1 C4 H4B 109.5 . .
H4A C4 H4B 109.5 . .
N2 C5 H5A 109.6 . .
N2 C5 H5B 109.4 . .
H5A C5 H5B 109.5 . .
N3 C6 Au2 177.0(7) . .

loop_
_geom_bond_atom_site_label_1
_geom_bond_atom_site_label_2
_geom_bond_distance
_geom_bond_site_symmetry_2
Au1 C1 2.026(7) .
Au1 C1 2.026(7) 5_666
Au1 Au2 3.1504(4) .
Au1 Au2 3.1504(4) 1_545
Au2 C6 1.991(7) 5_676
Au2 C6 1.991(7) .
Au2 Au1 3.1504(4) 1_565
N1 C1 1.352(8) .
N1 C3 1.368(10) .
N1 C4 1.440(9) .
N2 C1 1.332(9) .
N2 C2 1.376(9) .
N2 C5 1.448(8) .
C2 C3 1.252(14) .
C2 H2A 0.9500 .
C3 H3A 0.9500 .
C4 H4A 0.9601 .
C4 H4B 0.9601 .
C5 H5A 0.9601 .
C5 H5B 0.9601 .
N3 C6 1.148(10) .
